data_7032618
loop_
_publ_author_name
'Ma, Jing'
'Zhao, Ke-Qing'
'Walton, Mark'
'Wright, Joseph A.'
'Hughes, David L.'
'Elsegood, Mark R. J.'
'Michiue, Kenji'
'Sun, Xinsen'
'Redshaw, Carl'

_publ_section_title
;
 Tri- and tetra-dentate imine vanadyl complexes: synthesis, structure and
 ethylene polymerization/ring opening polymerization capability.
;
_journal_issue 44
_journal_name_full 'Dalton transactions (Cambridge, England : 2003)'
_journal_page_first 16698
_journal_page_last 16706
_journal_paper_doi 10.1039/c4dt01448k
_journal_volume 43
_journal_year 2014
_chemical_formula_moiety 'C25 H29 N2 O3 V'
_chemical_formula_sum 'C25 H29 N2 O3 V'
_chemical_formula_weight 456.44
_chemical_name_systematic
;
 ?
;
_space_group_crystal_system monoclinic
_space_group_IT_number 14
_space_group_name_Hall '-P 2ybc'
_space_group_name_H-M_alt 'P 1 21/c 1'
_symmetry_space_group_name_Hall '-P 2ybc'
_symmetry_space_group_name_H-M 'P 1 21/c 1'
_atom_sites_solution_hydrogens geom
_audit_creation_method SHELXL-2013
_cell_angle_alpha 90
_cell_angle_beta 98.769(7)
_cell_angle_gamma 90
_cell_formula_units_Z 4
_cell_length_a 11.9806(4)
_cell_length_b 10.2865(4)
_cell_length_c 17.9031(12)
_cell_measurement_reflns_used 14173
_cell_measurement_temperature 100(2)
_cell_measurement_theta_max 27.5
_cell_measurement_theta_min 3.0
_cell_volume 2180.56(19)
_computing_cell_refinement
;
CrystalClear-SM Expert 3.1 b7 (Rigaku, 20112)
;
_computing_data_collection
;
CrystalClear-SM Expert 3.1 b7 (Rigaku, 20112)
;
_computing_data_reduction
;
CrystalClear-SM Expert 3.1 b7 (Rigaku, 20112)
;
_computing_molecular_graphics 'ORTEP-3 (Farrugia, 1997)'
_computing_publication_material
;
 SHELXL-97 (Sheldrick, 2008), PLATON (Spek, 2003), WinGX (Farrugia, 1999)
 and enCIFer (Allen <i>et al.</i>, 2004)
;
_computing_structure_refinement 'SHELXL-97 (Sheldrick, 2008)'
_computing_structure_solution 'Superflip (Palatinus and Chapuis, 2007)'
_diffrn_ambient_temperature 100(2)
_diffrn_detector_area_resol_mean 28.5714
_diffrn_measured_fraction_theta_full 0.998
_diffrn_measured_fraction_theta_max 0.998
_diffrn_measurement_device
;
AFC12 (Right): Kappa 3 circle
;
_diffrn_measurement_device_type
;
Rigaku Saturn724+ (2x2 bin mode)
;
_diffrn_measurement_method 'profile data from \w-scans'
_diffrn_radiation_monochromator Confocal
_diffrn_radiation_source 'Rotating Anode'
_diffrn_radiation_type MoK\a
_diffrn_radiation_wavelength 0.71075
_diffrn_reflns_av_R_equivalents 0.0353
_diffrn_reflns_av_unetI/netI 0.0348
_diffrn_reflns_Laue_measured_fraction_full 0.998
_diffrn_reflns_Laue_measured_fraction_max 0.998
_diffrn_reflns_limit_h_max 15
_diffrn_reflns_limit_h_min -15
_diffrn_reflns_limit_k_max 13
_diffrn_reflns_limit_k_min -13
_diffrn_reflns_limit_l_max 23
_diffrn_reflns_limit_l_min -21
_diffrn_reflns_number 15333
_diffrn_reflns_point_group_measured_fraction_full 0.998
_diffrn_reflns_point_group_measured_fraction_max 0.998
_diffrn_reflns_theta_full 25.242
_diffrn_reflns_theta_max 27.479
_diffrn_reflns_theta_min 3.037
_exptl_absorpt_coefficient_mu 0.485
_exptl_absorpt_correction_T_max 1.000
_exptl_absorpt_correction_T_min 0.718
_exptl_absorpt_correction_type multi-scan
_exptl_absorpt_process_details
;
CrystalClear-SM Expert 3.1ba16 (Rigaku, 20112)
;
_exptl_crystal_colour orange
_exptl_crystal_density_diffrn 1.390
_exptl_crystal_density_method 'not measured'
_exptl_crystal_description block
_exptl_crystal_F_000 960
_exptl_crystal_size_max 0.100
_exptl_crystal_size_mid 0.040
_exptl_crystal_size_min 0.010
_refine_diff_density_max 0.567
_refine_diff_density_min -1.175
_refine_diff_density_rms 0.099
_refine_ls_extinction_method none
_refine_ls_goodness_of_fit_ref 1.075
_refine_ls_hydrogen_treatment constr
_refine_ls_matrix_type full
_refine_ls_number_parameters 287
_refine_ls_number_reflns 4999
_refine_ls_number_restraints 0
_refine_ls_restrained_S_all 1.075
_refine_ls_R_factor_all 0.0582
_refine_ls_R_factor_gt 0.0535
_refine_ls_shift/su_max 0.000
_refine_ls_shift/su_mean 0.000
_refine_ls_structure_factor_coef Fsqd
_refine_ls_weighting_details 'w=1/[\s^2^(Fo^2^)+(0.0717P)^2^+5.5822P] where P=(Fo^2^+2Fc^2^)/3'
_refine_ls_weighting_scheme calc
_refine_ls_wR_factor_gt 0.1560
_refine_ls_wR_factor_ref 0.1585
_reflns_Friedel_coverage 0.000
_reflns_number_gt 4498
_reflns_number_total 4999
_reflns_threshold_expression 'I > 2\s(I)'
_cod_data_source_file c4dt01448k2.cif
_cod_data_source_block 2prime
_cod_depositor_comments 'Adding full bibliography for 7032617--7032620.cif.'
_cod_database_code 7032618
_shelx_space_group_comment
;
The symmetry employed for this shelxl refinement is uniquely defined
by the following loop, which should always be used as a source of
symmetry information in preference to the above space-group names.
They are only intended as comments.
;
_shelx_estimated_absorpt_t_min 0.953
_shelx_estimated_absorpt_t_max 0.995
_shelxl_version_number 2013-4

loop_
_space_group_symop_operation_xyz
'x, y, z'
'-x, y+1/2, -z+1/2'
'-x, -y, -z'
'x, -y-1/2, z-1/2'

loop_
_atom_site_label
_atom_site_type_symbol
_atom_site_fract_x
_atom_site_fract_y
_atom_site_fract_z
_atom_site_U_iso_or_equiv
_atom_site_adp_type
_atom_site_occupancy
_atom_site_site_symmetry_order
_atom_site_calc_flag
_atom_site_refinement_flags_posn
_atom_site_refinement_flags_adp
C1 C 0.9614(2) 0.1621(3) 0.17846(14) 0.0129(5) Uani 1 1 d . .
C2 C 1.0142(2) 0.0478(3) 0.15696(16) 0.0173(5) Uani 1 1 d . .
H2 H 1.0854 0.0223 0.1838 0.021 Uiso 1 1 calc R U
C3 C 0.9637(2) -0.0255(3) 0.09820(15) 0.0170(5) Uani 1 1 d . .
H3 H 1.0005 -0.1008 0.0832 0.020 Uiso 1 1 calc R U
C4 C 0.8563(2) 0.0106(2) 0.05946(14) 0.0142(5) Uani 1 1 d . .
C5 C 0.7981(2) -0.0592(3) -0.00265(15) 0.0165(5) Uani 1 1 d . .
H5 H 0.8307 -0.1353 -0.0203 0.020 Uiso 1 1 calc R U
C6 C 0.6948(2) -0.0169(3) -0.03725(15) 0.0164(5) Uani 1 1 d . .
H6 H 0.6566 -0.0634 -0.0794 0.020 Uiso 1 1 calc R U
C7 C 0.6441(2) 0.0948(3) -0.01139(14) 0.0138(5) Uani 1 1 d . .
H7 H 0.5721 0.1224 -0.0360 0.017 Uiso 1 1 calc R U
C8 C 0.6983(2) 0.1641(2) 0.04934(13) 0.0105(5) Uani 1 1 d . .
C9 C 0.8067(2) 0.1237(2) 0.08498(14) 0.0107(5) Uani 1 1 d . .
C10 C 0.5517(2) 0.3098(2) 0.06339(13) 0.0115(5) Uani 1 1 d . .
H10 H 0.5039 0.2497 0.0335 0.014 Uiso 1 1 calc R U
C11 C 0.5005(2) 0.4245(2) 0.08712(13) 0.0101(4) Uani 1 1 d . .
C12 C 0.56589(19) 0.5270(2) 0.12365(13) 0.0093(4) Uani 1 1 d . .
C13 C 0.5110(2) 0.6382(2) 0.14881(13) 0.0093(4) Uani 1 1 d . .
C14 C 0.3937(2) 0.6376(2) 0.13775(13) 0.0100(4) Uani 1 1 d . .
H14 H 0.3563 0.7105 0.1551 0.012 Uiso 1 1 calc R U
C15 C 0.3261(2) 0.5354(2) 0.10223(13) 0.0096(4) Uani 1 1 d . .
C16 C 0.3811(2) 0.4317(2) 0.07560(13) 0.0101(4) Uani 1 1 d . .
H16 H 0.3382 0.3639 0.0490 0.012 Uiso 1 1 calc R U
C17 C 1.0197(2) 0.2425(3) 0.24221(15) 0.0167(5) Uani 1 1 d . .
H17A H 1.0612 0.3132 0.2220 0.025 Uiso 1 1 calc R U
H17B H 1.0726 0.1879 0.2757 0.025 Uiso 1 1 calc R U
H17C H 0.9636 0.2792 0.2708 0.025 Uiso 1 1 calc R U
C18 C 0.5808(2) 0.7469(2) 0.19190(13) 0.0105(5) Uani 1 1 d . .
C19 C 0.6646(2) 0.8051(3) 0.14413(15) 0.0145(5) Uani 1 1 d . .
H19A H 0.7156 0.7368 0.1315 0.022 Uiso 1 1 calc R U
H19B H 0.7086 0.8737 0.1729 0.022 Uiso 1 1 calc R U
H19C H 0.6230 0.8418 0.0975 0.022 Uiso 1 1 calc R U
C20 C 0.5064(2) 0.8581(3) 0.21409(15) 0.0147(5) Uani 1 1 d . .
H20A H 0.4622 0.8950 0.1685 0.022 Uiso 1 1 calc R U
H20B H 0.5545 0.9258 0.2407 0.022 Uiso 1 1 calc R U
H20C H 0.4552 0.8243 0.2472 0.022 Uiso 1 1 calc R U
C21 C 0.6444(2) 0.6898(3) 0.26637(14) 0.0156(5) Uani 1 1 d . .
H21A H 0.5897 0.6547 0.2966 0.023 Uiso 1 1 calc R U
H21B H 0.6889 0.7584 0.2949 0.023 Uiso 1 1 calc R U
H21C H 0.6948 0.6201 0.2548 0.023 Uiso 1 1 calc R U
C22 C 0.19795(19) 0.5385(2) 0.10183(14) 0.0105(5) Uani 1 1 d . .
C23 C 0.1769(2) 0.5417(3) 0.18422(14) 0.0139(5) Uani 1 1 d . .
H23A H 0.2068 0.6229 0.2080 0.021 Uiso 1 1 calc R U
H23B H 0.2148 0.4677 0.2117 0.021 Uiso 1 1 calc R U
H23C H 0.0955 0.5368 0.1856 0.021 Uiso 1 1 calc R U
C24 C 0.1388(2) 0.4192(3) 0.06274(15) 0.0147(5) Uani 1 1 d . .
H24A H 0.1673 0.3404 0.0900 0.022 Uiso 1 1 calc R U
H24B H 0.1542 0.4146 0.0106 0.022 Uiso 1 1 calc R U
H24C H 0.0572 0.4262 0.0626 0.022 Uiso 1 1 calc R U
C25 C 0.1447(2) 0.6606(3) 0.06155(16) 0.0160(5) Uani 1 1 d . .
H25A H 0.0645 0.6648 0.0668 0.024 Uiso 1 1 calc R U
H25B H 0.1522 0.6567 0.0078 0.024 Uiso 1 1 calc R U
H25C H 0.1834 0.7382 0.0844 0.024 Uiso 1 1 calc R U
N1 N 0.86026(17) 0.1997(2) 0.14265(12) 0.0103(4) Uani 1 1 d . .
N2 N 0.65862(17) 0.2799(2) 0.07920(12) 0.0106(4) Uani 1 1 d . .
O1 O 0.67716(14) 0.52076(17) 0.13389(10) 0.0120(4) Uani 1 1 d . .
O2 O 0.77400(17) 0.3614(2) 0.24895(11) 0.0210(4) Uani 1 1 d . .
O3 O 0.89426(17) 0.4614(2) 0.14915(12) 0.0223(4) Uani 1 1 d . .
V1 V 0.78002(4) 0.38300(4) 0.15951(3) 0.01529(15) Uani 1 1 d . .

loop_
_atom_site_aniso_label
_atom_site_aniso_U_11
_atom_site_aniso_U_22
_atom_site_aniso_U_33
_atom_site_aniso_U_23
_atom_site_aniso_U_13
_atom_site_aniso_U_12
C1 0.0104(11) 0.0147(12) 0.0137(11) 0.0038(9) 0.0021(9) 0.0006(9)
C2 0.0131(12) 0.0182(13) 0.0207(13) 0.0043(10) 0.0030(10) 0.0057(10)
C3 0.0166(12) 0.0154(12) 0.0201(13) 0.0021(10) 0.0069(10) 0.0071(10)
C4 0.0170(12) 0.0109(11) 0.0160(12) 0.0010(9) 0.0063(10) 0.0029(9)
C5 0.0221(13) 0.0122(12) 0.0165(12) -0.0028(9) 0.0074(10) 0.0032(10)
C6 0.0213(13) 0.0143(12) 0.0140(12) -0.0038(9) 0.0038(10) -0.0007(10)
C7 0.0147(12) 0.0139(12) 0.0126(11) -0.0014(9) 0.0013(9) 0.0019(9)
C8 0.0117(11) 0.0093(11) 0.0113(11) 0.0010(9) 0.0039(9) 0.0010(9)
C9 0.0112(11) 0.0103(11) 0.0115(11) 0.0010(8) 0.0044(9) 0.0012(9)
C10 0.0113(11) 0.0117(11) 0.0114(11) -0.0004(9) 0.0013(8) 0.0000(9)
C11 0.0088(11) 0.0111(11) 0.0104(10) 0.0004(8) 0.0013(8) 0.0005(9)
C12 0.0073(10) 0.0112(11) 0.0093(10) 0.0017(8) 0.0010(8) 0.0005(9)
C13 0.0100(11) 0.0099(11) 0.0075(10) 0.0015(8) -0.0002(8) -0.0008(9)
C14 0.0097(11) 0.0099(11) 0.0102(11) 0.0004(8) 0.0010(8) 0.0003(9)
C15 0.0088(10) 0.0112(11) 0.0081(10) 0.0014(8) -0.0006(8) 0.0001(9)
C16 0.0089(11) 0.0114(11) 0.0095(10) -0.0015(8) -0.0005(8) -0.0007(9)
C17 0.0109(11) 0.0177(13) 0.0203(13) 0.0012(10) -0.0018(9) -0.0006(10)
C18 0.0088(10) 0.0117(11) 0.0107(11) -0.0006(9) 0.0000(8) -0.0017(9)
C19 0.0144(12) 0.0135(12) 0.0158(12) 0.0006(9) 0.0032(9) -0.0030(9)
C20 0.0152(12) 0.0132(12) 0.0154(12) -0.0043(9) 0.0006(9) -0.0006(10)
C21 0.0163(12) 0.0170(12) 0.0120(11) -0.0001(9) -0.0028(9) -0.0020(10)
C22 0.0071(10) 0.0101(11) 0.0140(11) -0.0006(9) 0.0008(8) 0.0007(8)
C23 0.0109(11) 0.0163(12) 0.0150(12) -0.0008(9) 0.0035(9) -0.0010(9)
C24 0.0085(11) 0.0166(12) 0.0187(12) -0.0045(10) 0.0012(9) -0.0017(9)
C25 0.0097(11) 0.0158(12) 0.0219(13) 0.0054(10) 0.0005(9) 0.0016(9)
N1 0.0087(9) 0.0110(10) 0.0118(9) 0.0012(7) 0.0032(7) 0.0003(8)
N2 0.0098(9) 0.0104(10) 0.0120(9) -0.0006(8) 0.0029(7) 0.0012(8)
O1 0.0049(8) 0.0127(8) 0.0178(9) -0.0007(7) -0.0005(6) 0.0009(6)
O2 0.0215(10) 0.0224(10) 0.0191(10) -0.0017(8) 0.0032(8) 0.0020(8)
O3 0.0153(9) 0.0214(10) 0.0303(11) -0.0001(8) 0.0036(8) 0.0005(8)
V1 0.0123(2) 0.0160(2) 0.0174(2) -0.00112(16) 0.00146(16) 0.00011(16)

loop_
_atom_type_symbol
_atom_type_description
_atom_type_scat_dispersion_real
_atom_type_scat_dispersion_imag
_atom_type_scat_source
C C 0.0033 0.0016 'International Tables Vol C Tables 4.2.6.8 and 6.1.1.4'
H H 0.0000 0.0000 'International Tables Vol C Tables 4.2.6.8 and 6.1.1.4'
N N 0.0061 0.0033 'International Tables Vol C Tables 4.2.6.8 and 6.1.1.4'
O O 0.0106 0.0060 'International Tables Vol C Tables 4.2.6.8 and 6.1.1.4'
V V 0.3005 0.5294 'International Tables Vol C Tables 4.2.6.8 and 6.1.1.4'

loop_
_geom_angle_atom_site_label_1
_geom_angle_atom_site_label_2
_geom_angle_atom_site_label_3
_geom_angle
N1 C1 C2 121.3(2)
N1 C1 C17 119.3(2)
C2 C1 C17 119.4(2)
C3 C2 C1 120.4(2)
C3 C2 H2 119.8
C1 C2 H2 119.8
C2 C3 C4 119.9(2)
C2 C3 H3 120.1
C4 C3 H3 120.1
C9 C4 C3 117.0(2)
C9 C4 C5 119.3(2)
C3 C4 C5 123.7(2)
C6 C5 C4 119.9(2)
C6 C5 H5 120.0
C4 C5 H5 120.0
C5 C6 C7 121.0(2)
C5 C6 H6 119.5
C7 C6 H6 119.5
C8 C7 C6 120.4(2)
C8 C7 H7 119.8
C6 C7 H7 119.8
C7 C8 N2 126.0(2)
C7 C8 C9 119.5(2)
N2 C8 C9 114.4(2)
N1 C9 C4 122.7(2)
N1 C9 C8 117.5(2)
C4 C9 C8 119.8(2)
N2 C10 C11 125.7(2)
N2 C10 H10 117.2
C11 C10 H10 117.2
C12 C11 C16 120.3(2)
C12 C11 C10 121.5(2)
C16 C11 C10 118.1(2)
O1 C12 C11 120.4(2)
O1 C12 C13 120.0(2)
C11 C12 C13 119.7(2)
C14 C13 C12 117.2(2)
C14 C13 C18 122.5(2)
C12 C13 C18 120.2(2)
C13 C14 C15 124.3(2)
C13 C14 H14 117.8
C15 C14 H14 117.8
C16 C15 C14 117.3(2)
C16 C15 C22 123.1(2)
C14 C15 C22 119.3(2)
C15 C16 C11 121.1(2)
C15 C16 H16 119.4
C11 C16 H16 119.4
C1 C17 H17A 109.5
C1 C17 H17B 109.5
H17A C17 H17B 109.5
C1 C17 H17C 109.5
H17A C17 H17C 109.5
H17B C17 H17C 109.5
C13 C18 C19 110.9(2)
C13 C18 C20 112.3(2)
C19 C18 C20 107.9(2)
C13 C18 C21 108.4(2)
C19 C18 C21 110.5(2)
C20 C18 C21 106.7(2)
C18 C19 H19A 109.5
C18 C19 H19B 109.5
H19A C19 H19B 109.5
C18 C19 H19C 109.5
H19A C19 H19C 109.5
H19B C19 H19C 109.5
C18 C20 H20A 109.5
C18 C20 H20B 109.5
H20A C20 H20B 109.5
C18 C20 H20C 109.5
H20A C20 H20C 109.5
H20B C20 H20C 109.5
C18 C21 H21A 109.5
C18 C21 H21B 109.5
H21A C21 H21B 109.5
C18 C21 H21C 109.5
H21A C21 H21C 109.5
H21B C21 H21C 109.5
C24 C22 C15 112.2(2)
C24 C22 C23 108.9(2)
C15 C22 C23 107.89(19)
C24 C22 C25 108.1(2)
C15 C22 C25 111.3(2)
C23 C22 C25 108.4(2)
C22 C23 H23A 109.5
C22 C23 H23B 109.5
H23A C23 H23B 109.5
C22 C23 H23C 109.5
H23A C23 H23C 109.5
H23B C23 H23C 109.5
C22 C24 H24A 109.5
C22 C24 H24B 109.5
H24A C24 H24B 109.5
C22 C24 H24C 109.5
H24A C24 H24C 109.5
H24B C24 H24C 109.5
C22 C25 H25A 109.5
C22 C25 H25B 109.5
H25A C25 H25B 109.5
C22 C25 H25C 109.5
H25A C25 H25C 109.5
H25B C25 H25C 109.5
C1 N1 C9 118.7(2)
C1 N1 V1 125.15(17)
C9 N1 V1 115.79(16)
C10 N2 C8 119.4(2)
C10 N2 V1 124.55(17)
C8 N2 V1 115.66(15)
C12 O1 V1 132.72(16)
O3 V1 O2 110.14(11)
O3 V1 O1 97.47(9)
O2 V1 O1 102.47(9)
O3 V1 N1 90.95(9)
O2 V1 N1 96.08(9)
O1 V1 N1 155.48(8)
O3 V1 N2 131.41(10)
O2 V1 N2 117.45(9)
O1 V1 N2 81.87(8)
N1 V1 N2 75.35(8)

loop_
_geom_bond_atom_site_label_1
_geom_bond_atom_site_label_2
_geom_bond_distance
C1 N1 1.338(3)
C1 C2 1.415(4)
C1 C17 1.494(4)
C2 C3 1.359(4)
C2 H2 0.9500
C3 C4 1.415(4)
C3 H3 0.9500
C4 C9 1.414(3)
C4 C5 1.415(4)
C5 C6 1.368(4)
C5 H5 0.9500
C6 C7 1.410(4)
C6 H6 0.9500
C7 C8 1.377(3)
C7 H7 0.9500
C8 N2 1.417(3)
C8 C9 1.419(3)
C9 N1 1.374(3)
C10 N2 1.305(3)
C10 C11 1.425(3)
C10 H10 0.9500
C11 C12 1.413(3)
C11 C16 1.416(3)
C12 O1 1.319(3)
C12 C13 1.426(3)
C13 C14 1.390(3)
C13 C18 1.532(3)
C14 C15 1.417(3)
C14 H14 0.9500
C15 C16 1.377(3)
C15 C22 1.534(3)
C16 H16 0.9500
C17 H17A 0.9800
C17 H17B 0.9800
C17 H17C 0.9800
C18 C19 1.536(3)
C18 C20 1.539(3)
C18 C21 1.547(3)
C19 H19A 0.9800
C19 H19B 0.9800
C19 H19C 0.9800
C20 H20A 0.9800
C20 H20B 0.9800
C20 H20C 0.9800
C21 H21A 0.9800
C21 H21B 0.9800
C21 H21C 0.9800
C22 C24 1.532(3)
C22 C23 1.534(3)
C22 C25 1.537(3)
C23 H23A 0.9800
C23 H23B 0.9800
C23 H23C 0.9800
C24 H24A 0.9800
C24 H24B 0.9800
C24 H24C 0.9800
C25 H25A 0.9800
C25 H25B 0.9800
C25 H25C 0.9800
N1 V1 2.158(2)
N2 V1 2.161(2)
O1 V1 1.8880(18)
O2 V1 1.629(2)
O3 V1 1.623(2)
